data_7243421
loop_
_publ_author_name
'Divya, Indira S.'
'Amrutha, Surendran'
'SeethaLekshmi, Sunil'
'Varughese, Sunil'

_publ_section_title
;
 Molecular salts of quinine: a crystal engineering route to enhance the
 aqueous solubility
;
_journal_issue 39
_journal_name_full CrystEngComm
_journal_page_first 6942
_journal_page_last 6951
_journal_paper_doi 10.1039/D1CE00791B
_journal_volume 23
_journal_year 2021
_chemical_formula_moiety 'C20 H25 N2 O2, C7 H5 O3, H2 O'
_chemical_formula_sum 'C27 H32 N2 O6'
_chemical_formula_weight 480.54
_space_group_crystal_system orthorhombic
_space_group_IT_number 19
_space_group_name_Hall 'P 2ac 2ab'
_space_group_name_H-M_alt 'P 21 21 21'
_atom_sites_solution_hydrogens mixed
_audit_creation_date 2020-10-13
_audit_creation_method
;
Olex2 1.3
(compiled 2020.07.16 svn.r6f6c53a7 for OlexSys, GUI svn.r6139)
;
_audit_update_record
;
2020-10-13 deposited with the CCDC.	2021-08-23 downloaded from the CCDC.
;
_cell_angle_alpha 90
_cell_angle_beta 90
_cell_angle_gamma 90
_cell_formula_units_Z 4
_cell_length_a 6.943(3)
_cell_length_b 17.066(6)
_cell_length_c 20.466(8)
_cell_measurement_reflns_used 3478
_cell_measurement_temperature 298
_cell_measurement_theta_max 27.5
_cell_measurement_theta_min 3.1
_cell_volume 2425.0(17)
_computing_cell_refinement
;
CrystalClear-SM Expert 2.1 b29 (Rigaku, 2013)
;
_computing_data_collection
;
CrystalClear-SM Expert 2.1 b29 (Rigaku, 2013)
;
_computing_data_reduction
;
CrystalClear-SM Expert 2.1 b29 (Rigaku, 2013)
;
_computing_molecular_graphics 'Olex2 1.3 (Dolomanov et al., 2009)'
_computing_publication_material 'Olex2 1.3 (Dolomanov et al., 2009)'
_computing_structure_refinement 'SHELXL 2018/3 (Sheldrick, 2015)'
_diffrn_ambient_temperature 298
_diffrn_measured_fraction_theta_full 0.995
_diffrn_measured_fraction_theta_max 0.993
_diffrn_measurement_device_type 'Rigaku Saturn 724+ HG'
_diffrn_measurement_method '\w scans'
_diffrn_radiation_monochromator graphite
_diffrn_radiation_type MoK\a
_diffrn_radiation_wavelength 0.71073
_diffrn_reflns_av_R_equivalents 0.0889
_diffrn_reflns_av_unetI/netI 0.0863
_diffrn_reflns_Laue_measured_fraction_full 0.995
_diffrn_reflns_Laue_measured_fraction_max 0.993
_diffrn_reflns_limit_h_max 9
_diffrn_reflns_limit_h_min -8
_diffrn_reflns_limit_k_max 14
_diffrn_reflns_limit_k_min -22
_diffrn_reflns_limit_l_max 26
_diffrn_reflns_limit_l_min -26
_diffrn_reflns_number 21414
_diffrn_reflns_point_group_measured_fraction_full 0.993
_diffrn_reflns_point_group_measured_fraction_max 0.989
_diffrn_reflns_theta_full 25.242
_diffrn_reflns_theta_max 27.560
_diffrn_reflns_theta_min 3.098
_diffrn_source_current 40.0
_diffrn_source_power 2.0
_diffrn_source_voltage 50.0
_exptl_absorpt_coefficient_mu 0.093
_exptl_absorpt_correction_T_max 1.00
_exptl_absorpt_correction_T_min 0.921
_exptl_absorpt_correction_type empirical
_exptl_absorpt_process_details 'Jacobson, Unpublished Results'
_exptl_crystal_colour 'clear colourless'
_exptl_crystal_colour_lustre clear
_exptl_crystal_colour_primary colourless
_exptl_crystal_density_diffrn 1.316
_exptl_crystal_density_method 'not measured'
_exptl_crystal_description block
_exptl_crystal_F_000 1024
_exptl_crystal_size_max 0.21
_exptl_crystal_size_mid 0.2
_exptl_crystal_size_min 0.18
_refine_diff_density_max 0.164
_refine_diff_density_min -0.155
_refine_diff_density_rms 0.036
_refine_ls_abs_structure_details
;
 Flack x determined using 1034 quotients [(I+)-(I-)]/[(I+)+(I-)]
 (Parsons, Flack and Wagner, Acta Cryst. B69 (2013) 249-259).
;
_refine_ls_abs_structure_Flack 1.0(10)
_refine_ls_extinction_method none
_refine_ls_goodness_of_fit_ref 0.831
_refine_ls_hydrogen_treatment mixed
_refine_ls_matrix_type full
_refine_ls_number_parameters 336
_refine_ls_number_reflns 5525
_refine_ls_number_restraints 0
_refine_ls_restrained_S_all 0.831
_refine_ls_R_factor_all 0.0824
_refine_ls_R_factor_gt 0.0438
_refine_ls_shift/su_max 0.000
_refine_ls_shift/su_mean 0.000
_refine_ls_structure_factor_coef Fsqd
_refine_ls_weighting_details 'w=1/[\s^2^(Fo^2^)+(0.0312P)^2^] where P=(Fo^2^+2Fc^2^)/3'
_refine_ls_weighting_scheme calc
_refine_ls_wR_factor_gt 0.0841
_refine_ls_wR_factor_ref 0.0942
_reflns_Friedel_coverage 0.747
_reflns_Friedel_fraction_full 0.991
_reflns_Friedel_fraction_max 0.983
_reflns_number_gt 3253
_reflns_number_total 5525
_reflns_threshold_expression 'I > 2\s(I)'
_cod_data_source_file d1ce00791b2.cif
_cod_data_source_block datam_CCDC1
_cod_depositor_comments 'Adding full bibliography for 7243420--7243429.cif.'
_cod_original_cell_volume 2424.9(16)
_cod_database_code 7243421
_shelx_shelxl_version_number 2018/3
_shelx_space_group_comment
;
The symmetry employed for this shelxl refinement is uniquely defined
by the following loop, which should always be used as a source of
symmetry information in preference to the above space-group names.
They are only intended as comments.
;
_shelx_estimated_absorpt_t_max 0.983
_shelx_estimated_absorpt_t_min 0.981
_olex2_refinement_description
;
1. Fixed Uiso
 At 1.2 times of:
  All C(H) groups, All C(H,H) groups
 At 1.5 times of:
  All C(H,H,H) groups
2.a Ternary CH refined with riding coordinates:
 C4(H4), C5(H5), C10(H10), C11(H11)
2.b Secondary CH2 refined with riding coordinates:
 C2(H2A,H2B), C3(H3A,H3B), C6(H6A,H6B), C9(H9A,H9B)
2.c Me refined with riding coordinates:
 C22(H22A,H22B,H22C)
2.d Aromatic/amide H refined with riding coordinates:
 C7(H7), C14(H14), C15(H15), C19(H19), C23(H23), C24(H24), C27(H27), C28(H28),
 C29(H29), C30(H30)
2.e X=CH2 refined with riding coordinates:
 C8(H8A,H8B)
;
_olex2_submission_special_instructions 'No special instructions were received'

loop_
_space_group_symop_operation_xyz
'x, y, z'
'-x+1/2, -y, z+1/2'
'-x, y+1/2, -z+1/2'
'x+1/2, -y+1/2, -z'

loop_
_atom_site_label
_atom_site_type_symbol
_atom_site_fract_x
_atom_site_fract_y
_atom_site_fract_z
_atom_site_U_iso_or_equiv
_atom_site_adp_type
_atom_site_occupancy
_atom_site_site_symmetry_order
_atom_site_calc_flag
_atom_site_refinement_flags_posn
_atom_site_refinement_flags_adp
_atom_site_refinement_flags_occupancy
_atom_site_disorder_assembly
_atom_site_disorder_group
O12 O 0.7771(4) 0.48545(13) 0.54711(11) 0.0501(6) Uani 1 1 d . . . . .
H12 H 0.825(6) 0.530(2) 0.5349(18) 0.083(13) Uiso 1 1 d . . . . .
O21 O 0.0214(4) 0.41938(13) 0.35108(10) 0.0616(7) Uani 1 1 d . . . . .
N1 N 0.3645(4) 0.54254(13) 0.58500(11) 0.0380(6) Uani 1 1 d . . . . .
H1 H 0.338(5) 0.5714(16) 0.5434(14) 0.052(8) Uiso 1 1 d . . . . .
N16 N 0.6587(5) 0.24520(14) 0.41500(12) 0.0515(8) Uani 1 1 d . . . . .
C2 C 0.5062(5) 0.58945(15) 0.62385(13) 0.0453(8) Uani 1 1 d . . . . .
H2A H 0.444791 0.636458 0.640455 0.054 Uiso 1 1 calc R U . . .
H2B H 0.613073 0.605039 0.596224 0.054 Uiso 1 1 calc R U . . .
C3 C 0.5798(5) 0.53997(17) 0.68050(14) 0.0498(9) Uani 1 1 d . . . . .
H3A H 0.711982 0.524315 0.672459 0.060 Uiso 1 1 calc R U . . .
H3B H 0.576177 0.570194 0.720620 0.060 Uiso 1 1 calc R U . . .
C4 C 0.4531(5) 0.46803(16) 0.68704(13) 0.0423(8) Uani 1 1 d . . . . .
H4 H 0.488056 0.438938 0.726587 0.051 Uiso 1 1 calc R U . . .
C5 C 0.2444(5) 0.49609(16) 0.69194(13) 0.0457(8) Uani 1 1 d . . . . .
H5 H 0.239778 0.538426 0.724250 0.055 Uiso 1 1 calc R U . . .
C6 C 0.1879(5) 0.53075(17) 0.62541(13) 0.0451(8) Uani 1 1 d . . . . .
H6A H 0.100257 0.495480 0.603112 0.054 Uiso 1 1 calc R U . . .
H6B H 0.122817 0.580471 0.631697 0.054 Uiso 1 1 calc R U . . .
C7 C 0.1073(6) 0.4337(2) 0.71339(18) 0.0609(10) Uani 1 1 d . . . . .
H7 H 0.101957 0.388229 0.688455 0.073 Uiso 1 1 calc R U . . .
C8 C -0.0053(7) 0.4378(3) 0.7641(2) 0.0841(13) Uani 1 1 d . . . . .
H8A H -0.004367 0.482346 0.790326 0.101 Uiso 1 1 calc R U . . .
H8B H -0.086731 0.396271 0.774134 0.101 Uiso 1 1 calc R U . . .
C9 C 0.4833(5) 0.41650(15) 0.62697(12) 0.0424(8) Uani 1 1 d . . . . .
H9A H 0.400389 0.370869 0.629617 0.051 Uiso 1 1 calc R U . . .
H9B H 0.615845 0.398575 0.625575 0.051 Uiso 1 1 calc R U . . .
C10 C 0.4370(5) 0.46293(14) 0.56446(12) 0.0356(7) Uani 1 1 d . . . . .
H10 H 0.330225 0.436050 0.542616 0.043 Uiso 1 1 calc R U . . .
C11 C 0.6023(5) 0.46876(15) 0.51509(13) 0.0382(7) Uani 1 1 d . . . . .
H11 H 0.574019 0.511122 0.484218 0.046 Uiso 1 1 calc R U . . .
C13 C 0.6206(5) 0.39226(15) 0.47745(13) 0.0392(7) Uani 1 1 d . . . . .
C14 C 0.7745(5) 0.34452(16) 0.48815(14) 0.0452(8) Uani 1 1 d . . . . .
H14 H 0.870352 0.359626 0.517290 0.054 Uiso 1 1 calc R U . . .
C15 C 0.7889(6) 0.27278(17) 0.45540(14) 0.0520(9) Uani 1 1 d . . . . .
H15 H 0.898218 0.242564 0.462779 0.062 Uiso 1 1 calc R U . . .
C17 C 0.5036(5) 0.29246(17) 0.40345(13) 0.0446(8) Uani 1 1 d . . . . .
C18 C 0.4797(5) 0.36735(15) 0.43161(12) 0.0371(7) Uani 1 1 d . . . . .
C19 C 0.3166(5) 0.41216(16) 0.41368(12) 0.0424(8) Uani 1 1 d . . . . .
H19 H 0.301019 0.462428 0.430412 0.051 Uiso 1 1 calc R U . . .
C20 C 0.1825(5) 0.38234(18) 0.37222(13) 0.0485(8) Uani 1 1 d . . . . .
C22 C -0.0128(6) 0.4963(2) 0.37481(17) 0.0685(11) Uani 1 1 d . . . . .
H22A H -0.130342 0.516105 0.356427 0.103 Uiso 1 1 calc R U . . .
H22B H -0.023403 0.495068 0.421571 0.103 Uiso 1 1 calc R U . . .
H22C H 0.092228 0.529786 0.362489 0.103 Uiso 1 1 calc R U . . .
C23 C 0.2043(6) 0.3064(2) 0.34663(15) 0.0581(10) Uani 1 1 d . . . . .
H23 H 0.110194 0.285915 0.319168 0.070 Uiso 1 1 calc R U . . .
C24 C 0.3601(6) 0.26316(18) 0.36152(15) 0.0574(10) Uani 1 1 d . . . . .
H24 H 0.373182 0.213222 0.343875 0.069 Uiso 1 1 calc R U . . .
O32 O 0.6508(4) 0.76638(16) 0.37506(15) 0.0809(9) Uani 1 1 d . . . . .
H32 H 0.649(7) 0.738(2) 0.420(2) 0.122(17) Uiso 1 1 d . . . . .
O33 O 0.5498(5) 0.68604(18) 0.47346(15) 0.0950(10) Uani 1 1 d . . . . .
O34 O 0.2720(4) 0.62482(12) 0.47588(10) 0.0574(6) Uani 1 1 d . . . . .
C25 C 0.3881(6) 0.67053(19) 0.44958(16) 0.0533(9) Uani 1 1 d . . . . .
C26 C 0.3362(5) 0.70939(16) 0.38642(13) 0.0428(8) Uani 1 1 d . . . . .
C27 C 0.1553(5) 0.69999(16) 0.35931(14) 0.0461(8) Uani 1 1 d . . . . .
H27 H 0.063038 0.671434 0.382074 0.055 Uiso 1 1 calc R U . . .
C28 C 0.1080(6) 0.73155(17) 0.29981(14) 0.0533(9) Uani 1 1 d . . . . .
H28 H -0.014859 0.724662 0.282592 0.064 Uiso 1 1 calc R U . . .
C29 C 0.2453(7) 0.77376(19) 0.26573(15) 0.0593(10) Uani 1 1 d . . . . .
H29 H 0.215912 0.794253 0.224816 0.071 Uiso 1 1 calc R U . . .
C30 C 0.4232(6) 0.78538(19) 0.29194(16) 0.0616(11) Uani 1 1 d . . . . .
H30 H 0.513456 0.815134 0.269304 0.074 Uiso 1 1 calc R U . . .
C31 C 0.4712(6) 0.75349(17) 0.35175(16) 0.0521(9) Uani 1 1 d . . . . .
O90 O 0.8963(6) 0.62287(18) 0.5103(2) 0.0896(11) Uani 1 1 d . . . . .
H90A H 0.796(10) 0.650(3) 0.499(3) 0.15(3) Uiso 1 1 d . . . . .
H90B H 0.980(10) 0.639(4) 0.494(3) 0.15(3) Uiso 1 1 d . . . . .

loop_
_atom_site_aniso_label
_atom_site_aniso_U_11
_atom_site_aniso_U_22
_atom_site_aniso_U_33
_atom_site_aniso_U_23
_atom_site_aniso_U_13
_atom_site_aniso_U_12
O12 0.0416(16) 0.0484(12) 0.0604(13) -0.0034(11) -0.0111(12) -0.0075(11)
O21 0.0547(18) 0.0753(15) 0.0548(12) -0.0120(12) -0.0185(13) 0.0075(13)
N1 0.0401(18) 0.0366(12) 0.0373(12) 0.0035(10) -0.0069(12) 0.0034(12)
N16 0.061(2) 0.0482(14) 0.0450(14) -0.0067(12) 0.0039(15) 0.0080(15)
C2 0.049(2) 0.0359(14) 0.0507(16) -0.0064(13) -0.0018(17) -0.0072(15)
C3 0.049(3) 0.0556(18) 0.0448(15) -0.0068(15) -0.0119(16) -0.0048(16)
C4 0.047(2) 0.0429(15) 0.0372(14) 0.0053(12) -0.0080(15) 0.0016(15)
C5 0.056(2) 0.0402(14) 0.0411(15) -0.0004(12) -0.0013(16) 0.0016(16)
C6 0.042(2) 0.0456(15) 0.0476(16) 0.0005(13) -0.0020(16) 0.0020(15)
C7 0.056(3) 0.0570(19) 0.070(2) 0.0119(17) 0.006(2) -0.0026(18)
C8 0.068(3) 0.098(3) 0.086(3) 0.031(2) 0.014(3) 0.002(3)
C9 0.048(2) 0.0349(13) 0.0440(15) 0.0029(12) -0.0067(16) 0.0047(14)
C10 0.038(2) 0.0311(12) 0.0378(13) -0.0047(11) -0.0064(13) -0.0024(13)
C11 0.037(2) 0.0391(14) 0.0388(14) 0.0019(12) -0.0077(14) -0.0035(13)
C13 0.042(2) 0.0398(14) 0.0355(13) 0.0036(12) 0.0020(14) -0.0016(15)
C14 0.045(2) 0.0470(16) 0.0436(16) 0.0008(13) -0.0037(16) 0.0034(15)
C15 0.053(3) 0.0534(17) 0.0492(17) -0.0018(15) 0.0025(17) 0.0135(17)
C17 0.053(2) 0.0467(15) 0.0339(14) -0.0026(13) 0.0033(16) 0.0002(17)
C18 0.043(2) 0.0382(14) 0.0306(13) 0.0012(11) 0.0043(14) -0.0023(14)
C19 0.048(2) 0.0479(15) 0.0311(13) -0.0024(12) -0.0010(14) 0.0002(16)
C20 0.050(2) 0.0612(18) 0.0338(14) -0.0019(14) -0.0036(16) -0.0010(17)
C22 0.060(3) 0.074(2) 0.071(2) -0.0028(19) -0.018(2) 0.015(2)
C23 0.059(3) 0.070(2) 0.0459(17) -0.0211(16) -0.0064(18) -0.005(2)
C24 0.070(3) 0.0570(19) 0.0456(17) -0.0172(15) 0.0012(19) -0.004(2)
O32 0.049(2) 0.0943(19) 0.099(2) 0.0299(17) 0.0006(17) -0.0173(16)
O33 0.060(2) 0.118(2) 0.107(2) 0.0571(19) -0.0350(17) -0.0211(17)
O34 0.0491(17) 0.0632(13) 0.0600(13) 0.0272(12) -0.0033(12) 0.0001(12)
C25 0.043(2) 0.0570(19) 0.060(2) 0.0132(16) -0.007(2) 0.0041(18)
C26 0.044(2) 0.0386(14) 0.0453(16) 0.0049(13) 0.0024(16) 0.0017(15)
C27 0.045(2) 0.0418(15) 0.0513(17) 0.0064(14) 0.0000(17) 0.0012(15)
C28 0.054(3) 0.0566(19) 0.0490(17) 0.0046(15) -0.0086(17) 0.0071(18)
C29 0.081(3) 0.0573(19) 0.0393(16) 0.0049(15) 0.0010(19) 0.010(2)
C30 0.079(3) 0.0523(18) 0.0539(19) 0.0078(16) 0.020(2) -0.004(2)
C31 0.051(3) 0.0466(16) 0.0582(19) 0.0042(15) 0.0048(18) -0.0003(17)
O90 0.049(2) 0.0699(17) 0.149(3) 0.0326(19) 0.004(2) -0.0014(17)

loop_
_atom_type_symbol
_atom_type_description
_atom_type_scat_dispersion_real
_atom_type_scat_dispersion_imag
_atom_type_scat_source
C C 0.0033 0.0016 'International Tables Vol C Tables 4.2.6.8 and 6.1.1.4'
H H 0.0000 0.0000 'International Tables Vol C Tables 4.2.6.8 and 6.1.1.4'
N N 0.0061 0.0033 'International Tables Vol C Tables 4.2.6.8 and 6.1.1.4'
O O 0.0106 0.0060 'International Tables Vol C Tables 4.2.6.8 and 6.1.1.4'

loop_
_geom_angle_atom_site_label_1
_geom_angle_atom_site_label_2
_geom_angle_atom_site_label_3
_geom_angle
_geom_angle_site_symmetry_1
_geom_angle_site_symmetry_3
_geom_angle_publ_flag
C11 O12 H12 112(3) . . ?
C20 O21 C22 117.4(3) . . ?
C2 N1 H1 108.0(17) . . ?
C2 N1 C10 114.2(2) . . ?
C6 N1 H1 112.8(19) . . ?
C6 N1 C2 108.5(2) . . ?
C6 N1 C10 107.9(2) . . ?
C10 N1 H1 105.5(15) . . ?
C15 N16 C17 116.1(3) . . ?
N1 C2 H2A 109.8 . . ?
N1 C2 H2B 109.8 . . ?
N1 C2 C3 109.2(2) . . ?
H2A C2 H2B 108.3 . . ?
C3 C2 H2A 109.8 . . ?
C3 C2 H2B 109.8 . . ?
C2 C3 H3A 109.9 . . ?
C2 C3 H3B 109.9 . . ?
H3A C3 H3B 108.3 . . ?
C4 C3 C2 108.8(3) . . ?
C4 C3 H3A 109.9 . . ?
C4 C3 H3B 109.9 . . ?
C3 C4 H4 109.8 . . ?
C3 C4 C5 107.6(3) . . ?
C3 C4 C9 108.4(2) . . ?
C5 C4 H4 109.8 . . ?
C9 C4 H4 109.8 . . ?
C9 C4 C5 111.3(3) . . ?
C4 C5 H5 107.8 . . ?
C4 C5 C6 107.7(3) . . ?
C6 C5 H5 107.8 . . ?
C7 C5 C4 113.6(3) . . ?
C7 C5 H5 107.8 . . ?
C7 C5 C6 111.9(3) . . ?
N1 C6 C5 109.5(3) . . ?
N1 C6 H6A 109.8 . . ?
N1 C6 H6B 109.8 . . ?
C5 C6 H6A 109.8 . . ?
C5 C6 H6B 109.8 . . ?
H6A C6 H6B 108.2 . . ?
C5 C7 H7 117.3 . . ?
C8 C7 C5 125.4(4) . . ?
C8 C7 H7 117.3 . . ?
C7 C8 H8A 120.0 . . ?
C7 C8 H8B 120.0 . . ?
H8A C8 H8B 120.0 . . ?
C4 C9 H9A 109.6 . . ?
C4 C9 H9B 109.6 . . ?
C4 C9 C10 110.1(2) . . ?
H9A C9 H9B 108.1 . . ?
C10 C9 H9A 109.6 . . ?
C10 C9 H9B 109.6 . . ?
N1 C10 C9 107.6(2) . . ?
N1 C10 H10 107.2 . . ?
N1 C10 C11 112.0(2) . . ?
C9 C10 H10 107.2 . . ?
C11 C10 C9 115.2(3) . . ?
C11 C10 H10 107.2 . . ?
O12 C11 C10 110.6(2) . . ?
O12 C11 H11 108.9 . . ?
O12 C11 C13 109.7(3) . . ?
C10 C11 H11 108.9 . . ?
C13 C11 C10 109.9(2) . . ?
C13 C11 H11 108.9 . . ?
C14 C13 C11 119.9(3) . . ?
C14 C13 C18 117.9(3) . . ?
C18 C13 C11 122.2(3) . . ?
C13 C14 H14 119.9 . . ?
C13 C14 C15 120.2(3) . . ?
C15 C14 H14 119.9 . . ?
N16 C15 C14 124.5(3) . . ?
N16 C15 H15 117.7 . . ?
C14 C15 H15 117.7 . . ?
N16 C17 C18 123.8(3) . . ?
N16 C17 C24 117.0(3) . . ?
C24 C17 C18 119.2(3) . . ?
C17 C18 C13 117.3(3) . . ?
C17 C18 C19 118.5(3) . . ?
C19 C18 C13 124.1(2) . . ?
C18 C19 H19 119.7 . . ?
C20 C19 C18 120.5(3) . . ?
C20 C19 H19 119.7 . . ?
O21 C20 C19 126.2(3) . . ?
O21 C20 C23 113.6(3) . . ?
C19 C20 C23 120.3(3) . . ?
O21 C22 H22A 109.5 . . ?
O21 C22 H22B 109.5 . . ?
O21 C22 H22C 109.5 . . ?
H22A C22 H22B 109.5 . . ?
H22A C22 H22C 109.5 . . ?
H22B C22 H22C 109.5 . . ?
C20 C23 H23 119.7 . . ?
C24 C23 C20 120.5(3) . . ?
C24 C23 H23 119.7 . . ?
C17 C24 H24 119.6 . . ?
C23 C24 C17 120.9(3) . . ?
C23 C24 H24 119.6 . . ?
C31 O32 H32 103(3) . . ?
O33 C25 C26 117.3(3) . . ?
O34 C25 O33 123.0(3) . . ?
O34 C25 C26 119.7(3) . . ?
C27 C26 C25 120.9(3) . . ?
C27 C26 C31 117.9(3) . . ?
C31 C26 C25 121.1(3) . . ?
C26 C27 H27 119.0 . . ?
C28 C27 C26 121.9(3) . . ?
C28 C27 H27 119.0 . . ?
C27 C28 H28 120.4 . . ?
C27 C28 C29 119.1(4) . . ?
C29 C28 H28 120.4 . . ?
C28 C29 H29 119.9 . . ?
C30 C29 C28 120.2(3) . . ?
C30 C29 H29 119.9 . . ?
C29 C30 H30 119.6 . . ?
C29 C30 C31 120.7(3) . . ?
C31 C30 H30 119.6 . . ?
O32 C31 C26 121.8(3) . . ?
O32 C31 C30 118.1(3) . . ?
C30 C31 C26 120.1(4) . . ?
H90A O90 H90B 109(6) . . ?

loop_
_geom_bond_atom_site_label_1
_geom_bond_atom_site_label_2
_geom_bond_distance
_geom_bond_site_symmetry_2
_geom_bond_publ_flag
O12 H12 0.87(4) . ?
O12 C11 1.408(4) . ?
O21 C20 1.356(4) . ?
O21 C22 1.420(4) . ?
N1 H1 1.00(3) . ?
N1 C2 1.497(4) . ?
N1 C6 1.493(4) . ?
N1 C10 1.509(3) . ?
N16 C15 1.312(4) . ?
N16 C17 1.366(4) . ?
C2 H2A 0.9700 . ?
C2 H2B 0.9700 . ?
C2 C3 1.523(4) . ?
C3 H3A 0.9700 . ?
C3 H3B 0.9700 . ?
C3 C4 1.516(4) . ?
C4 H4 0.9800 . ?
C4 C5 1.529(5) . ?
C4 C9 1.526(4) . ?
C5 H5 0.9800 . ?
C5 C6 1.535(4) . ?
C5 C7 1.494(5) . ?
C6 H6A 0.9700 . ?
C6 H6B 0.9700 . ?
C7 H7 0.9300 . ?
C7 C8 1.301(5) . ?
C8 H8A 0.9300 . ?
C8 H8B 0.9300 . ?
C9 H9A 0.9700 . ?
C9 H9B 0.9700 . ?
C9 C10 1.539(3) . ?
C10 H10 0.9800 . ?
C10 C11 1.532(4) . ?
C11 H11 0.9800 . ?
C11 C13 1.521(4) . ?
C13 C14 1.361(4) . ?
C13 C18 1.421(4) . ?
C14 H14 0.9300 . ?
C14 C15 1.399(4) . ?
C15 H15 0.9300 . ?
C17 C18 1.412(4) . ?
C17 C24 1.407(5) . ?
C18 C19 1.415(4) . ?
C19 H19 0.9300 . ?
C19 C20 1.359(4) . ?
C20 C23 1.406(4) . ?
C22 H22A 0.9600 . ?
C22 H22B 0.9600 . ?
C22 H22C 0.9600 . ?
C23 H23 0.9300 . ?
C23 C24 1.344(5) . ?
C24 H24 0.9300 . ?
O32 H32 1.04(4) . ?
O32 C31 1.353(4) . ?
O33 C25 1.253(4) . ?
O34 C25 1.244(4) . ?
C25 C26 1.497(4) . ?
C26 C27 1.383(5) . ?
C26 C31 1.396(4) . ?
C27 H27 0.9300 . ?
C27 C28 1.372(4) . ?
C28 H28 0.9300 . ?
C28 C29 1.384(5) . ?
C29 H29 0.9300 . ?
C29 C30 1.362(5) . ?
C30 H30 0.9300 . ?
C30 C31 1.380(5) . ?
O90 H90A 0.86(7) . ?
O90 H90B 0.73(7) . ?

loop_
_geom_torsion_atom_site_label_1
_geom_torsion_atom_site_label_2
_geom_torsion_atom_site_label_3
_geom_torsion_atom_site_label_4
_geom_torsion
_geom_torsion_site_symmetry_1
_geom_torsion_site_symmetry_2
_geom_torsion_site_symmetry_3
_geom_torsion_site_symmetry_4
_geom_torsion_publ_flag
O12 C11 C13 C14 12.2(4) . . . . ?
O12 C11 C13 C18 -168.9(2) . . . . ?
O21 C20 C23 C24 178.0(3) . . . . ?
N1 C2 C3 C4 -12.6(4) . . . . ?
N1 C10 C11 O12 79.6(3) . . . . ?
N1 C10 C11 C13 -159.1(2) . . . . ?
N16 C17 C18 C13 -3.8(4) . . . . ?
N16 C17 C18 C19 177.3(3) . . . . ?
N16 C17 C24 C23 -178.8(3) . . . . ?
C2 N1 C6 C5 -52.9(3) . . . . ?
C2 N1 C10 C9 60.6(3) . . . . ?
C2 N1 C10 C11 -67.0(3) . . . . ?
C2 C3 C4 C5 -53.4(3) . . . . ?
C2 C3 C4 C9 67.1(3) . . . . ?
C3 C4 C5 C6 68.4(3) . . . . ?
C3 C4 C5 C7 -167.1(2) . . . . ?
C3 C4 C9 C10 -57.6(3) . . . . ?
C4 C5 C6 N1 -13.3(3) . . . . ?
C4 C5 C7 C8 123.0(4) . . . . ?
C4 C9 C10 N1 -3.7(3) . . . . ?
C4 C9 C10 C11 122.0(3) . . . . ?
C5 C4 C9 C10 60.6(3) . . . . ?
C6 N1 C2 C3 68.7(3) . . . . ?
C6 N1 C10 C9 -60.2(3) . . . . ?
C6 N1 C10 C11 172.3(2) . . . . ?
C6 C5 C7 C8 -114.8(4) . . . . ?
C7 C5 C6 N1 -138.8(3) . . . . ?
C9 C4 C5 C6 -50.2(3) . . . . ?
C9 C4 C5 C7 74.3(3) . . . . ?
C9 C10 C11 O12 -43.7(3) . . . . ?
C9 C10 C11 C13 77.5(3) . . . . ?
C10 N1 C2 C3 -51.7(3) . . . . ?
C10 N1 C6 C5 71.3(3) . . . . ?
C10 C11 C13 C14 -109.6(3) . . . . ?
C10 C11 C13 C18 69.3(3) . . . . ?
C11 C13 C14 C15 177.7(3) . . . . ?
C11 C13 C18 C17 -175.0(3) . . . . ?
C11 C13 C18 C19 3.8(4) . . . . ?
C13 C14 C15 N16 -2.2(5) . . . . ?
C13 C18 C19 C20 -176.2(3) . . . . ?
C14 C13 C18 C17 3.8(4) . . . . ?
C14 C13 C18 C19 -177.4(3) . . . . ?
C15 N16 C17 C18 0.7(4) . . . . ?
C15 N16 C17 C24 -178.5(3) . . . . ?
C17 N16 C15 C14 2.4(5) . . . . ?
C17 C18 C19 C20 2.5(4) . . . . ?
C18 C13 C14 C15 -1.1(4) . . . . ?
C18 C17 C24 C23 1.9(5) . . . . ?
C18 C19 C20 O21 -179.5(3) . . . . ?
C18 C19 C20 C23 0.0(4) . . . . ?
C19 C20 C23 C24 -1.7(5) . . . . ?
C20 C23 C24 C17 0.6(5) . . . . ?
C22 O21 C20 C19 -0.8(5) . . . . ?
C22 O21 C20 C23 179.6(3) . . . . ?
C24 C17 C18 C13 175.4(3) . . . . ?
C24 C17 C18 C19 -3.5(4) . . . . ?
O33 C25 C26 C27 -175.2(3) . . . . ?
O33 C25 C26 C31 7.5(5) . . . . ?
O34 C25 C26 C27 5.0(5) . . . . ?
O34 C25 C26 C31 -172.3(3) . . . . ?
C25 C26 C27 C28 -176.4(3) . . . . ?
C25 C26 C31 O32 -3.4(5) . . . . ?
C25 C26 C31 C30 176.6(3) . . . . ?
C26 C27 C28 C29 0.3(4) . . . . ?
C27 C26 C31 O32 179.2(3) . . . . ?
C27 C26 C31 C30 -0.8(4) . . . . ?
C27 C28 C29 C30 -1.7(5) . . . . ?
C28 C29 C30 C31 1.9(5) . . . . ?
C29 C30 C31 O32 179.4(3) . . . . ?
C29 C30 C31 C26 -0.6(5) . . . . ?
C31 C26 C27 C28 1.0(4) . . . . ?
